data_7002900
loop_
_publ_author_name
'Yang, Xiaoping'
'Jones, Richard A.'
'Rivers, Joseph H.'
'Wong, Wai-Kwok'

_publ_section_title
;
 Syntheses, structures, and photoluminescence of 1-D lanthanide
 coordination polymers
;
_journal_issue 47
_journal_name_full 'Dalton Transactions'
_journal_page_first 10505
_journal_page_last 10510
_journal_paper_doi 10.1039/b910588c
_journal_year 2009
_chemical_formula_moiety 'C98 H96 F3 N12 Nd2 O16 S, C F3 O3 S'
_chemical_formula_sum 'C99 H96 F6 N12 Nd2 O19 S2'
_chemical_formula_weight 2224.48
_chemical_name_systematic
;
?
;
_space_group_IT_number 1
_symmetry_cell_setting triclinic
_symmetry_space_group_name_Hall 'P 1'
_symmetry_space_group_name_H-M 'P 1'
_atom_sites_solution_hydrogens geom
_atom_sites_solution_primary direct
_atom_sites_solution_secondary difmap
_audit_creation_method SHELXL-97
_cell_angle_alpha 82.99(3)
_cell_angle_beta 89.68(4)
_cell_angle_gamma 83.67(3)
_cell_formula_units_Z 1
_cell_length_a 9.5105(19)
_cell_length_b 14.286(3)
_cell_length_c 17.870(4)
_cell_measurement_reflns_used 8928
_cell_measurement_temperature 153(2)
_cell_measurement_theta_max 27.48
_cell_measurement_theta_min 2.91
_cell_volume 2395.0(9)
_computing_cell_refinement 'Collect software, Nonius B.V. 1998'
_computing_data_collection 'Collect software, Nonius B.V. 1998'
_computing_data_reduction
;
DENZO and Scalepack (Otwinoski and Minor, 1997)
;
_computing_molecular_graphics 'XL SHELXTL/PC, Siemens Analytical'
_computing_structure_refinement 'XL SHELXTL/PC, Siemens Analytical'
_computing_structure_solution
;

SIR97 - Altomare A., Burla M.C., Camalli M., Cascarano G.L., Giacovazzo C.,
Guagliardi A., Moliterni A.G.G., Polidori G.,Spagna R.
;
_diffrn_ambient_temperature 153(2)
_diffrn_measured_fraction_theta_full 0.996
_diffrn_measured_fraction_theta_max 0.996
_diffrn_measurement_device_type CCD
_diffrn_measurement_method \w-scans
_diffrn_radiation_monochromator graphite
_diffrn_radiation_source 'fine-focus sealed tube'
_diffrn_radiation_type MoK\a
_diffrn_radiation_wavelength 0.71073
_diffrn_reflns_av_R_equivalents 0.0000
_diffrn_reflns_av_sigmaI/netI 0.1090
_diffrn_reflns_limit_h_max 11
_diffrn_reflns_limit_h_min -11
_diffrn_reflns_limit_k_max 16
_diffrn_reflns_limit_k_min -16
_diffrn_reflns_limit_l_max 21
_diffrn_reflns_limit_l_min -21
_diffrn_reflns_number 15839
_diffrn_reflns_theta_full 25.00
_diffrn_reflns_theta_max 25.00
_diffrn_reflns_theta_min 2.98
_exptl_absorpt_coefficient_mu 1.203
_exptl_absorpt_correction_T_max 0.8592
_exptl_absorpt_correction_T_min 0.8308
_exptl_absorpt_correction_type gaussian
_exptl_absorpt_process_details
;
Absorption correction given as Gaussian
;
_exptl_crystal_colour Yellow
_exptl_crystal_density_diffrn 1.542
_exptl_crystal_density_method 'not measured'
_exptl_crystal_description Block
_exptl_crystal_F_000 1132
_exptl_crystal_size_max 0.16
_exptl_crystal_size_mid 0.15
_exptl_crystal_size_min 0.13
_refine_diff_density_max 3.150
_refine_diff_density_min -1.934
_refine_diff_density_rms 0.166
_refine_ls_abs_structure_details 'Flack H D (1983), Acta Cryst. A39, 876-881'
_refine_ls_abs_structure_Flack 0.505(19)
_refine_ls_extinction_coef 0.0012(3)
_refine_ls_extinction_method SHELXL
_refine_ls_goodness_of_fit_ref 1.114
_refine_ls_hydrogen_treatment constr
_refine_ls_matrix_type full
_refine_ls_number_parameters 1118
_refine_ls_number_reflns 15839
_refine_ls_number_restraints 843
_refine_ls_restrained_S_all 1.121
_refine_ls_R_factor_all 0.1185
_refine_ls_R_factor_gt 0.0737
_refine_ls_shift/su_max 0.015
_refine_ls_shift/su_mean 0.006
_refine_ls_structure_factor_coef Fsqd
_refine_ls_weighting_details 'calc w=1/[\s^2^(Fo^2^)+(0.0493P)^2^+4.5502P] where P=(Fo^2^+2Fc^2^)/3'
_refine_ls_weighting_scheme calc
_refine_ls_wR_factor_gt 0.1771
_refine_ls_wR_factor_ref 0.2076
_reflns_number_gt 11065
_reflns_number_total 15839
_reflns_threshold_expression >2sigma(I)
_cod_data_source_file b910588c.txt
_cod_data_source_block Complex-2
_cod_depositor_comments
;
The following automatic conversions were performed:
'_symmetry_cell_setting' value 'Triclinic' changed to 'triclinic'
according to '/home/saulius/struct/CIF-dictionaries/cif_core.dic'
dictionary named 'cif_core.dic' version 2.4.1 from
2010-06-29.

'_exptl_absorpt_correction_type' value 'Gaussian' changed to
'gaussian' according to
'/home/saulius/struct/CIF-dictionaries/cif_core.dic' dictionary named
'cif_core.dic' version 2.4.1 from 2010-06-29.

Automatic conversion script
Id: cif_fix_enum 1527 2010-12-29 10:47:43Z saulius 
;
_cod_original_cell_volume 2395.1(8)
_cod_original_sg_symbol_H-M P1
_cod_database_code 7002900

loop_
_symmetry_equiv_pos_as_xyz
'x, y, z'

loop_
_atom_site_label
_atom_site_type_symbol
_atom_site_fract_x
_atom_site_fract_y
_atom_site_fract_z
_atom_site_U_iso_or_equiv
_atom_site_adp_type
_atom_site_occupancy
_atom_site_symmetry_multiplicity
_atom_site_calc_flag
_atom_site_refinement_flags
_atom_site_disorder_assembly
_atom_site_disorder_group
Nd1 Nd 0.54193(3) 0.61835(3) 0.73635(2) 0.02825(16) Uani 1 1 d U . .
Nd2 Nd 1.13316(3) 0.46747(3) 0.27875(2) 0.02905(17) Uani 1 1 d U . .
S1 S 0.3685(3) 0.49404(18) 0.58042(14) 0.0617(8) Uani 1 1 d DU . .
S2 S 0.9294(3) 0.0335(2) -0.02137(17) 0.0473(6) Uani 1 1 d U . .
F1 F 0.5065(5) 0.3322(5) 0.6102(5) 0.137(4) Uani 1 1 d DU . .
F2 F 0.2895(6) 0.3254(4) 0.5790(3) 0.098(3) Uani 1 1 d DU . .
F3 F 0.3365(8) 0.3600(5) 0.6879(3) 0.119(3) Uani 1 1 d DU . .
F4 F 0.7862(8) 0.0889(5) 0.1000(4) 0.0636(17) Uani 1 1 d U . .
F5 F 0.6616(7) 0.1145(6) -0.0117(4) 0.0625(18) Uani 1 1 d U . .
F6 F 0.7101(9) -0.0262(7) 0.0550(5) 0.082(3) Uani 1 1 d U . .
O1 O 0.5168(7) 0.7799(5) 0.7799(4) 0.038(2) Uani 1 1 d U . .
H1A H 0.4826 0.8043 0.7392 0.046 Uiso 1 1 calc R . .
O2 O 1.2249(8) 1.0060(5) 0.5962(4) 0.042(2) Uani 1 1 d DU . .
H2A H 1.1483 0.9944 0.6141 0.051 Uiso 1 1 calc R . .
O3 O 0.4459(5) 0.5297(4) 0.6366(3) 0.0493(10) Uani 1 1 d DU . .
O4 O 0.4100(7) 0.5033(5) 0.5058(2) 0.096(3) Uani 1 1 d DU . .
O5 O 0.2133(4) 0.5294(4) 0.5884(3) 0.0493(10) Uani 1 1 d DU . .
O6 O 0.9717(11) 0.1251(8) -0.0388(6) 0.071(3) Uani 1 1 d U . .
O7 O 0.8653(9) -0.0113(7) -0.0779(5) 0.0625(18) Uani 1 1 d U . .
O8 O 1.0100(11) -0.0325(7) 0.0237(5) 0.0636(17) Uani 1 1 d U . .
O9 O 1.2394(8) 0.5618(6) 0.3793(4) 0.0493(10) Uani 1 1 d U . .
H9C H 1.3200 0.5346 0.3832 0.059 Uiso 1 1 calc R . .
O1B O 0.4322(6) 0.5138(5) 0.8312(3) 0.0265(18) Uani 1 1 d U . .
O2B O 0.7192(7) 0.6772(5) 0.6537(4) 0.033(2) Uani 1 1 d U . .
O1C O 0.7123(6) 0.4811(5) 0.7202(3) 0.0236(17) Uani 1 1 d U . .
H1CA H 0.7777 0.5108 0.7297 0.028 Uiso 1 1 calc R . .
O2C O 0.9565(7) 0.6068(5) 0.2907(4) 0.026(2) Uani 1 1 d U . .
H2CA H 0.9580 0.5952 0.3368 0.032 Uiso 1 1 calc R . .
O1D O 0.9506(7) 0.4080(5) 0.3642(4) 0.0236(19) Uani 1 1 d U . .
O2D O 1.2406(8) 0.5748(5) 0.1862(4) 0.033(2) Uani 1 1 d U . .
O1E O 1.0058(6) 0.4774(5) 0.1602(3) 0.0261(18) Uani 1 1 d U . .
H1EA H 1.0788 0.4879 0.1376 0.031 Uiso 1 1 calc R . .
O2E O 1.6720(8) 0.6059(6) -0.1451(4) 0.034(2) Uani 1 1 d U . .
H2EA H 1.6101 0.5834 -0.1189 0.052 Uiso 1 1 calc R . .
O1F O 0.4586(8) 0.0869(5) 0.4184(4) 0.038(2) Uani 1 1 d U . .
H1FA H 0.5251 0.1068 0.3943 0.056 Uiso 1 1 calc R . .
O2F O 1.1663(7) 0.3063(5) 0.2391(4) 0.0242(18) Uani 1 1 d U . .
H2FA H 1.0827 0.2990 0.2459 0.029 Uiso 1 1 calc R . .
N1 N 0.6768(8) 0.9213(6) 0.7445(4) 0.029(2) Uani 1 1 d U . .
N2 N 1.0475(9) 0.9722(7) 0.7097(5) 0.038(3) Uani 1 1 d U . .
N1B N 0.2601(7) 0.6523(5) 0.7394(4) 0.029(5) Uani 1 1 d DU . .
N2B N 0.4322(7) 0.7456(6) 0.6216(4) 0.025(2) Uani 1 1 d DU . .
N1C N 0.8579(8) 0.4757(5) 0.6033(4) 0.0223(9) Uani 1 1 d U . .
N2C N 0.8101(9) 0.6151(6) 0.4150(4) 0.0223(9) Uani 1 1 d U . .
N1D N 1.2508(10) 0.3386(7) 0.3922(6) 0.037(3) Uani 1 1 d U . .
N2D N 1.4099(9) 0.4260(7) 0.2761(5) 0.032(2) Uani 1 1 d U . .
N1E N 1.1468(9) 0.5267(6) 0.0384(5) 0.036(2) Uani 1 1 d U . .
N2E N 1.5191(8) 0.5590(6) -0.0219(4) 0.022(2) Uani 1 1 d U . .
N1F N 0.6255(9) 0.1167(6) 0.3072(5) 0.029(2) Uani 1 1 d U . .
N2F N 0.9940(9) 0.1781(7) 0.2609(5) 0.033(2) Uani 1 1 d U . .
C1 C 0.3548(6) 0.7914(4) 0.8796(3) 0.040(3) Uani 1 1 d GU . .
H1B H 0.3206 0.7357 0.8695 0.048 Uiso 1 1 calc R . .
C2 C 0.2999(7) 0.8377(4) 0.9391(3) 0.043(3) Uani 1 1 d GU . .
H2B H 0.2289 0.8130 0.9688 0.051 Uiso 1 1 calc R . .
C3 C 0.3510(8) 0.9210(5) 0.9542(4) 0.044(3) Uani 1 1 d GU . .
H3A H 0.3142 0.9520 0.9941 0.052 Uiso 1 1 calc R . .
C4 C 0.4571(8) 0.9579(4) 0.9099(5) 0.054(4) Uani 1 1 d GU . .
H4A H 0.4913 1.0136 0.9200 0.065 Uiso 1 1 calc R . .
C5 C 0.5121(7) 0.9116(5) 0.8503(4) 0.036(3) Uani 1 1 d GU . .
C6 C 0.4609(6) 0.8283(4) 0.8352(3) 0.039(3) Uani 1 1 d GU . .
C7 C 0.6115(12) 0.9492(8) 0.8096(6) 0.041(3) Uani 1 1 d U . .
H7B H 0.6430 1.0023 0.8266 0.049 Uiso 1 1 calc R . .
C8 C 0.7974(10) 0.9547(8) 0.7062(6) 0.038(3) Uani 1 1 d DU . .
H8B H 0.7827 1.0235 0.6973 0.046 Uiso 1 1 calc R . .
H8A H 0.8041 0.9313 0.6574 0.046 Uiso 1 1 calc R . .
C9 C 0.9348(10) 0.9259(8) 0.7473(6) 0.040(3) Uani 1 1 d DU . .
H9A H 0.9259 0.9424 0.7983 0.048 Uiso 1 1 calc R . .
H9B H 0.9574 0.8577 0.7502 0.048 Uiso 1 1 calc R . .
C10 C 1.1225(10) 1.0105(7) 0.7475(6) 0.029(3) Uani 1 1 d U . .
H10A H 1.1027 1.0127 0.7983 0.035 Uiso 1 1 calc R . .
C11 C 1.2465(6) 1.0544(4) 0.7139(3) 0.044(3) Uani 1 1 d GU . .
C12 C 1.3249(7) 1.1020(6) 0.7594(4) 0.056(3) Uani 1 1 d GDU . .
H12A H 1.2967 1.1082 0.8086 0.068 Uiso 1 1 calc R . .
C13 C 1.4456(8) 1.1401(6) 0.7313(5) 0.057(4) Uani 1 1 d GDU . .
H13A H 1.4981 1.1720 0.7617 0.069 Uiso 1 1 calc R . .
C14 C 1.4879(7) 1.1308(6) 0.6578(5) 0.054(4) Uani 1 1 d GU . .
H14A H 1.5687 1.1563 0.6390 0.065 Uiso 1 1 calc R . .
C15 C 1.4094(8) 1.0832(6) 0.6123(4) 0.047(7) Uani 1 1 d GU . .
H15A H 1.4377 1.0769 0.5631 0.057 Uiso 1 1 calc R . .
C16 C 1.2887(7) 1.0450(5) 0.6404(3) 0.031(3) Uani 1 1 d GDU . .
C1B C 0.3304(5) 0.3744(4) 0.8696(3) 0.033(3) Uani 1 1 d GU . .
H1BA H 0.4157 0.3484 0.8927 0.039 Uiso 1 1 calc R . .
C2B C 0.2162(5) 0.3212(4) 0.8722(3) 0.036(3) Uani 1 1 d GU . .
H2BA H 0.2250 0.2597 0.8970 0.043 Uiso 1 1 calc R . .
C3B C 0.0888(5) 0.3600(5) 0.8376(4) 0.036(3) Uani 1 1 d GU . .
H3BA H 0.0124 0.3244 0.8394 0.043 Uiso 1 1 calc R . .
C4B C 0.0757(5) 0.4520(5) 0.8006(4) 0.024(2) Uani 1 1 d GU . .
H4BA H -0.0096 0.4779 0.7775 0.029 Uiso 1 1 calc R . .
C5B C 0.1899(6) 0.5051(4) 0.7980(3) 0.023(2) Uani 1 1 d GU . .
C6B C 0.3173(5) 0.4663(4) 0.8325(3) 0.029(2) Uani 1 1 d GU . .
C7B C 0.1669(9) 0.6039(7) 0.7536(5) 0.025(2) Uani 1 1 d DU . .
H7BA H 0.0759 0.6274 0.7369 0.030 Uiso 1 1 calc R . .
C8B C 0.2088(9) 0.7458(7) 0.6938(6) 0.029(3) Uani 1 1 d U . .
H8BA H 0.1068 0.7500 0.6880 0.034 Uiso 1 1 calc R . .
H8BB H 0.2296 0.7971 0.7215 0.034 Uiso 1 1 calc R . .
C9B C 0.2744(10) 0.7591(8) 0.6171(6) 0.036(3) Uani 1 1 d U . .
H9BA H 0.2422 0.7139 0.5865 0.044 Uiso 1 1 calc R . .
H9BB H 0.2435 0.8224 0.5927 0.044 Uiso 1 1 calc R . .
C10B C 0.4903(9) 0.8059(6) 0.5837(5) 0.0179(19) Uani 1 1 d DU . .
H10B H 0.4288 0.8530 0.5566 0.021 Uiso 1 1 calc R . .
C11B C 0.6447(4) 0.8181(4) 0.5728(3) 0.039(3) Uani 1 1 d GU . .
C12B C 0.6756(5) 0.8941(4) 0.5214(3) 0.030(3) Uani 1 1 d GU . .
H12B H 0.6033 0.9393 0.5016 0.036 Uiso 1 1 calc R . .
C13B C 0.8146(6) 0.9024(5) 0.4995(4) 0.034(3) Uani 1 1 d GU . .
H13B H 0.8353 0.9532 0.4651 0.041 Uiso 1 1 calc R . .
C14B C 0.9227(5) 0.8347(5) 0.5291(4) 0.032(3) Uani 1 1 d GU . .
H14B H 1.0157 0.8403 0.5145 0.038 Uiso 1 1 calc R . .
C15B C 0.8918(5) 0.7588(5) 0.5806(4) 0.028(3) Uani 1 1 d GU . .
H15D H 0.9641 0.7135 0.6003 0.033 Uiso 1 1 calc R . .
C16B C 0.7528(5) 0.7505(4) 0.6024(3) 0.022(2) Uani 1 1 d GU . .
C1C C 0.7083(5) 0.3450(4) 0.8057(2) 0.039(2) Uani 1 1 d GDU . .
H1CB H 0.6501 0.3798 0.8368 0.047 Uiso 1 1 calc R . .
C2C C 0.7521(6) 0.2497(4) 0.8281(3) 0.038(3) Uani 1 1 d GDU . .
H2CB H 0.7232 0.2206 0.8742 0.045 Uiso 1 1 calc R . .
C3C C 0.8390(7) 0.1977(4) 0.7816(3) 0.049(3) Uani 1 1 d GU . .
H3CA H 0.8683 0.1339 0.7966 0.059 Uiso 1 1 calc R . .
C4C C 0.8822(6) 0.2410(4) 0.7127(3) 0.0200(19) Uani 1 1 d GU . .
H4CA H 0.9404 0.2063 0.6816 0.024 Uiso 1 1 calc R . .
C5C C 0.8384(6) 0.3364(4) 0.6903(3) 0.014(2) Uani 1 1 d GU . .
C6C C 0.7515(5) 0.3884(4) 0.7368(3) 0.025(2) Uani 1 1 d GDU . .
C7C C 0.8756(10) 0.3840(8) 0.6217(6) 0.036(3) Uani 1 1 d U . .
H7CA H 0.9164 0.3474 0.5860 0.043 Uiso 1 1 calc R . .
C8C C 0.9072(9) 0.5182(7) 0.5291(5) 0.0224(11) Uani 1 1 d U . .
H8CA H 0.9591 0.4699 0.5028 0.027 Uiso 1 1 calc R . .
H8CB H 0.9688 0.5664 0.5357 0.027 Uiso 1 1 calc R . .
C9C C 0.7753(10) 0.5619(8) 0.4846(5) 0.0224(11) Uani 1 1 d U . .
H9CA H 0.7197 0.5120 0.4741 0.027 Uiso 1 1 calc R . .
H9CB H 0.7180 0.6034 0.5147 0.027 Uiso 1 1 calc R . .
C10C C 0.7798(9) 0.7030(7) 0.3915(5) 0.018(2) Uani 1 1 d U . .
H10F H 0.7187 0.7402 0.4196 0.022 Uiso 1 1 calc R . .
C11C C 0.8389(5) 0.7473(4) 0.3211(2) 0.030(3) Uani 1 1 d GU . .
C12C C 0.7989(6) 0.8442(4) 0.3046(3) 0.038(3) Uani 1 1 d GU . .
H12C H 0.7420 0.8763 0.3379 0.046 Uiso 1 1 calc R . .
C13C C 0.8437(7) 0.8931(3) 0.2383(3) 0.0180(18) Uani 1 1 d GU . .
H13C H 0.8169 0.9579 0.2273 0.022 Uiso 1 1 calc R . .
C14C C 0.9287(6) 0.8451(4) 0.1885(3) 0.025(3) Uani 1 1 d GU . .
H14C H 0.9587 0.8779 0.1442 0.030 Uiso 1 1 calc R . .
C15C C 0.9687(5) 0.7483(4) 0.2050(3) 0.020(5) Uani 1 1 d GU . .
H15F H 1.0256 0.7162 0.1717 0.024 Uiso 1 1 calc R . .
C16C C 0.9239(5) 0.6994(3) 0.2713(3) 0.017(2) Uani 1 1 d GU . .
C1D C 0.7925(5) 0.3216(4) 0.4317(3) 0.034(3) Uani 1 1 d GU . .
H1DA H 0.7207 0.3656 0.4096 0.041 Uiso 1 1 calc R . .
C2D C 0.7595(6) 0.2446(5) 0.4814(4) 0.032(3) Uani 1 1 d GU . .
H2DA H 0.6655 0.2371 0.4926 0.038 Uiso 1 1 calc R . .
C3D C 0.8669(7) 0.1789(5) 0.5143(4) 0.043(3) Uani 1 1 d GDU . .
H3DA H 0.8448 0.1274 0.5476 0.052 Uiso 1 1 calc R . .
C4D C 1.0074(6) 0.1902(5) 0.4976(4) 0.043(3) Uani 1 1 d GDU . .
H4DA H 1.0793 0.1462 0.5196 0.052 Uiso 1 1 calc R . .
C5D C 1.0405(5) 0.2672(5) 0.4479(4) 0.013(2) Uani 1 1 d GU . .
C6D C 0.9330(5) 0.3329(4) 0.4149(3) 0.028(3) Uani 1 1 d GU . .
C7D C 1.1891(12) 0.2679(8) 0.4432(6) 0.032(3) Uani 1 1 d U . .
H7DA H 1.2479 0.2222 0.4733 0.038 Uiso 1 1 calc R . .
C8D C 1.4043(12) 0.3319(9) 0.3953(6) 0.038(3) Uani 1 1 d DU . .
H8DA H 1.4421 0.2732 0.4250 0.045 Uiso 1 1 calc R . .
H8DB H 1.4342 0.3846 0.4182 0.045 Uiso 1 1 calc R . .
C9D C 1.4565(12) 0.3343(9) 0.3153(6) 0.038(3) Uani 1 1 d DU . .
H9DA H 1.5590 0.3232 0.3150 0.045 Uiso 1 1 calc R . .
H9DB H 1.4189 0.2852 0.2910 0.045 Uiso 1 1 calc R . .
C10D C 1.5028(11) 0.4958(8) 0.2537(6) 0.035(3) Uani 1 1 d U . .
H10C H 1.5977 0.4755 0.2642 0.042 Uiso 1 1 calc R . .
C11D C 1.4780(6) 0.5875(4) 0.2195(3) 0.036(3) Uani 1 1 d GU . .
C12D C 1.5948(6) 0.6383(5) 0.2169(4) 0.045(3) Uani 1 1 d GU . .
H12D H 1.6778 0.6120 0.2420 0.054 Uiso 1 1 calc R . .
C13D C 1.5874(7) 0.7284(5) 0.1767(4) 0.048(3) Uani 1 1 d GU . .
H13D H 1.6655 0.7624 0.1750 0.057 Uiso 1 1 calc R . .
C14D C 1.4632(8) 0.7677(4) 0.1391(4) 0.044(3) Uani 1 1 d GU . .
H14D H 1.4582 0.8280 0.1122 0.053 Uiso 1 1 calc R . .
C15D C 1.3464(7) 0.7169(5) 0.1417(4) 0.030(3) Uani 1 1 d GU . .
H15G H 1.2633 0.7432 0.1165 0.036 Uiso 1 1 calc R . .
C16D C 1.3538(6) 0.6268(5) 0.1819(4) 0.033(3) Uani 1 1 d GU . .
C1E C 0.8126(5) 0.3896(3) 0.1492(2) 0.0169(18) Uani 1 1 d GU . .
H1EB H 0.7970 0.3884 0.2007 0.020 Uiso 1 1 calc R . .
C2E C 0.7276(6) 0.3437(5) 0.1059(3) 0.039(3) Uani 1 1 d GU . .
H2EB H 0.6551 0.3118 0.1284 0.047 Uiso 1 1 calc R . .
C3E C 0.7508(7) 0.3454(5) 0.0289(3) 0.046(3) Uani 1 1 d GU . .
H3EA H 0.6939 0.3147 -0.0001 0.056 Uiso 1 1 calc R . .
C4E C 0.8591(7) 0.3931(5) -0.0048(2) 0.024(2) Uani 1 1 d GU . .
H4EA H 0.8746 0.3942 -0.0563 0.029 Uiso 1 1 calc R . .
C5E C 0.9441(6) 0.4390(5) 0.0386(3) 0.019(2) Uani 1 1 d GU . .
C6E C 0.9208(5) 0.4372(4) 0.1156(3) 0.029(3) Uani 1 1 d GU . .
C7E C 1.0564(10) 0.4888(7) 0.0049(5) 0.026(2) Uani 1 1 d U . .
H7EA H 1.0629 0.4934 -0.0474 0.031 Uiso 1 1 calc R . .
C8E C 1.2600(10) 0.5752(8) -0.0018(6) 0.030(3) Uani 1 1 d U . .
H8EA H 1.2594 0.6387 0.0123 0.036 Uiso 1 1 calc R . .
H8EB H 1.2447 0.5803 -0.0559 0.036 Uiso 1 1 calc R . .
C9E C 1.4013(10) 0.5177(8) 0.0193(6) 0.026(3) Uani 1 1 d U . .
H9EA H 1.4174 0.5154 0.0731 0.031 Uiso 1 1 calc R . .
H9EB H 1.3985 0.4532 0.0081 0.031 Uiso 1 1 calc R . .
C10E C 1.6079(11) 0.6107(8) 0.0127(7) 0.034(3) Uani 1 1 d U . .
H10D H 1.5937 0.6204 0.0628 0.040 Uiso 1 1 calc R . .
C11E C 1.7213(5) 0.6492(4) -0.0282(3) 0.032(3) Uani 1 1 d GU . .
C12E C 1.8096(7) 0.6904(5) 0.0169(3) 0.055(4) Uani 1 1 d GU . .
H12F H 1.7927 0.6887 0.0683 0.066 Uiso 1 1 calc R . .
C13E C 1.9231(7) 0.7340(6) -0.0149(4) 0.039(3) Uani 1 1 d GU . .
H13E H 1.9822 0.7615 0.0153 0.046 Uiso 1 1 calc R . .
C14E C 1.9484(7) 0.7365(6) -0.0918(4) 0.033(3) Uani 1 1 d GU . .
H14F H 2.0243 0.7657 -0.1130 0.039 Uiso 1 1 calc R . .
C15E C 1.8601(7) 0.6954(6) -0.1369(3) 0.047(3) Uani 1 1 d GU . .
H15H H 1.8769 0.6971 -0.1883 0.056 Uiso 1 1 calc R . .
C16E C 1.7465(6) 0.6517(5) -0.1051(3) 0.021(2) Uani 1 1 d GU . .
C1F C 0.2598(6) -0.0062(5) 0.3994(3) 0.048(3) Uani 1 1 d GU . .
H1FC H 0.2279 0.0027 0.4476 0.057 Uiso 1 1 calc R . .
C2F C 0.1881(7) -0.0595(6) 0.3554(4) 0.051(3) Uani 1 1 d GU . .
H2FB H 0.1082 -0.0863 0.3741 0.062 Uiso 1 1 calc R . .
C3F C 0.2358(9) -0.0729(6) 0.2834(4) 0.055(3) Uani 1 1 d GDU . .
H3FA H 0.1879 -0.1086 0.2539 0.066 Uiso 1 1 calc R . .
C4F C 0.3552(8) -0.0329(6) 0.2554(4) 0.048(3) Uani 1 1 d GDU . .
H4FA H 0.3871 -0.0418 0.2072 0.057 Uiso 1 1 calc R . .
C5F C 0.4269(7) 0.0204(6) 0.2995(4) 0.033(3) Uani 1 1 d GU . .
C6F C 0.3792(7) 0.0338(5) 0.3715(4) 0.045(3) Uani 1 1 d GU . .
C7F C 0.5457(13) 0.0666(9) 0.2688(7) 0.040(3) Uani 1 1 d U . .
H7FA H 0.5688 0.0614 0.2187 0.048 Uiso 1 1 calc R . .
C8F C 0.7419(11) 0.1634(9) 0.2700(7) 0.038(3) Uani 1 1 d DU . .
H8FA H 0.7247 0.2312 0.2724 0.046 Uiso 1 1 calc R . .
H8FB H 0.7441 0.1533 0.2173 0.046 Uiso 1 1 calc R . .
C9F C 0.8880(10) 0.1249(8) 0.3072(6) 0.031(3) Uani 1 1 d DU . .
H9FA H 0.8902 0.1373 0.3593 0.037 Uiso 1 1 calc R . .
H9FB H 0.9077 0.0571 0.3055 0.037 Uiso 1 1 calc R . .
C10F C 1.0432(12) 0.1409(8) 0.2060(7) 0.036(3) Uani 1 1 d U . .
H10E H 1.0098 0.0863 0.1930 0.043 Uiso 1 1 calc R . .
C11F C 1.1555(5) 0.1844(4) 0.1614(3) 0.032(3) Uani 1 1 d GU . .
C12F C 1.2115(7) 0.1378(4) 0.1022(4) 0.031(3) Uani 1 1 d GU . .
H12G H 1.1728 0.0848 0.0896 0.038 Uiso 1 1 calc R . .
C13F C 1.3255(7) 0.1705(6) 0.0619(4) 0.049(3) Uani 1 1 d GU . .
H13F H 1.3629 0.1394 0.0223 0.059 Uiso 1 1 calc R . .
C14F C 1.3834(7) 0.2498(6) 0.0808(4) 0.040(3) Uani 1 1 d GU . .
H14G H 1.4596 0.2717 0.0538 0.048 Uiso 1 1 calc R . .
C15F C 1.3274(7) 0.2963(5) 0.1400(4) 0.034(3) Uani 1 1 d GU . .
H15I H 1.3661 0.3493 0.1526 0.041 Uiso 1 1 calc R . .
C16F C 1.2135(6) 0.2636(4) 0.1803(3) 0.028(6) Uani 1 1 d GU . .
C17 C 0.3666(6) 0.3730(3) 0.6151(3) 0.0567(8) Uani 1 1 d DU . .
C18 C 0.7460(15) 0.0487(10) 0.0360(8) 0.0473(6) Uani 1 1 d U . .
C19 C 1.2449(12) 0.6680(8) 0.3749(6) 0.052(3) Uani 1 1 d U . .
H19A H 1.2843 0.6826 0.4209 0.078 Uiso 1 1 calc R . .
H19B H 1.1509 0.7001 0.3678 0.078 Uiso 1 1 calc R . .
H19C H 1.3029 0.6885 0.3333 0.078 Uiso 1 1 calc R . .

loop_
_atom_site_aniso_label
_atom_site_aniso_U_11
_atom_site_aniso_U_22
_atom_site_aniso_U_33
_atom_site_aniso_U_23
_atom_site_aniso_U_13
_atom_site_aniso_U_12
Nd1 0.0254(3) 0.0334(3) 0.0277(3) -0.0110(2) 0.0025(2) -0.0028(2)
Nd2 0.0237(3) 0.0404(4) 0.0257(3) -0.0132(3) 0.0019(2) -0.0049(3)
S1 0.0960(19) 0.0645(17) 0.0323(14) -0.0086(12) -0.0146(13) -0.0387(15)
S2 0.0584(13) 0.0466(14) 0.0360(12) -0.0052(10) -0.0063(10) -0.0015(11)
F1 0.134(6) 0.135(7) 0.140(7) -0.028(6) -0.005(6) 0.009(5)
F2 0.128(5) 0.089(5) 0.088(5) -0.013(4) -0.016(4) -0.054(4)
F3 0.172(6) 0.074(5) 0.123(5) -0.035(4) 0.056(5) -0.045(4)
F4 0.072(3) 0.066(3) 0.049(3) 0.005(2) 0.007(2) -0.003(3)
F5 0.055(3) 0.082(4) 0.051(3) -0.019(3) -0.001(2) 0.003(3)
F6 0.072(4) 0.093(5) 0.073(4) 0.013(4) 0.002(4) 0.005(4)
O1 0.031(3) 0.038(4) 0.047(4) -0.005(3) -0.002(3) -0.015(3)
O2 0.044(4) 0.043(4) 0.040(4) -0.007(3) 0.015(3) -0.004(3)
O3 0.0456(17) 0.0481(19) 0.0552(19) -0.0172(16) -0.0171(15) 0.0034(15)
O4 0.111(6) 0.115(6) 0.073(5) -0.037(4) -0.002(4) -0.031(5)
O5 0.0456(17) 0.0481(19) 0.0552(19) -0.0172(16) -0.0171(15) 0.0034(15)
O6 0.071(5) 0.065(5) 0.068(5) 0.028(4) -0.005(4) -0.009(4)
O7 0.055(3) 0.082(4) 0.051(3) -0.019(3) -0.001(2) 0.003(3)
O8 0.072(3) 0.066(3) 0.049(3) 0.005(2) 0.007(2) -0.003(3)
O9 0.0456(17) 0.0481(19) 0.0552(19) -0.0172(16) -0.0171(15) 0.0034(15)
O1B 0.017(3) 0.049(4) 0.018(3) -0.008(3) 0.003(2) -0.020(3)
O2B 0.024(3) 0.048(4) 0.028(3) -0.003(3) 0.004(3) -0.007(3)
O1C 0.027(3) 0.027(3) 0.016(3) -0.003(3) 0.000(2) 0.005(3)
O2C 0.024(3) 0.040(4) 0.014(3) 0.002(3) 0.004(3) -0.004(3)
O1D 0.021(3) 0.025(4) 0.024(3) -0.006(3) -0.003(3) 0.005(3)
O2D 0.029(4) 0.038(4) 0.031(4) -0.008(3) 0.001(3) 0.002(3)
O1E 0.022(3) 0.040(4) 0.019(3) -0.009(3) 0.002(2) -0.010(3)
O2E 0.031(4) 0.051(4) 0.023(4) -0.006(3) 0.008(3) -0.012(3)
O1F 0.047(4) 0.033(4) 0.032(4) -0.002(3) 0.019(3) -0.006(3)
O2F 0.027(3) 0.028(4) 0.021(3) -0.017(3) 0.005(3) -0.004(3)
N1 0.039(4) 0.028(4) 0.023(4) -0.005(3) -0.006(3) -0.016(3)
N2 0.039(4) 0.034(4) 0.036(4) 0.003(4) 0.014(4) 0.005(4)
N1B 0.026(8) 0.027(8) 0.037(8) -0.025(6) 0.003(6) 0.006(6)
N2B 0.015(3) 0.033(4) 0.028(4) -0.012(3) 0.002(3) 0.005(3)
N1C 0.0251(16) 0.0229(18) 0.0174(16) 0.0015(14) 0.0034(13) -0.0001(14)
N2C 0.0251(16) 0.0229(18) 0.0174(16) 0.0015(14) 0.0034(13) -0.0001(14)
N1D 0.034(4) 0.030(4) 0.050(5) -0.020(4) -0.018(4) -0.002(4)
N2D 0.018(4) 0.049(5) 0.035(4) -0.021(4) 0.004(3) -0.013(3)
N1E 0.029(4) 0.039(4) 0.042(4) -0.003(4) 0.006(3) -0.017(3)
N2E 0.018(4) 0.040(4) 0.013(4) -0.010(3) 0.007(3) -0.017(3)
N1F 0.031(4) 0.021(4) 0.032(4) -0.002(4) 0.006(3) 0.010(3)
N2F 0.033(4) 0.039(5) 0.030(4) -0.012(4) 0.018(3) -0.005(3)
C1 0.038(5) 0.043(5) 0.040(5) -0.011(4) 0.010(4) -0.005(4)
C2 0.038(5) 0.045(5) 0.049(5) -0.018(4) 0.017(4) -0.008(4)
C3 0.048(5) 0.050(5) 0.041(5) -0.028(4) 0.006(4) -0.013(4)
C4 0.053(6) 0.050(6) 0.063(6) -0.027(5) 0.013(5) -0.007(5)
C5 0.036(5) 0.039(5) 0.038(5) -0.024(4) 0.004(4) -0.008(4)
C6 0.041(5) 0.044(5) 0.033(5) -0.002(4) -0.004(4) -0.002(4)
C7 0.044(5) 0.034(5) 0.046(5) -0.015(4) 0.009(4) 0.000(4)
C8 0.042(5) 0.037(5) 0.038(5) -0.002(4) 0.010(4) -0.018(4)
C9 0.041(5) 0.040(5) 0.036(5) -0.003(4) 0.014(4) 0.005(4)
C10 0.030(4) 0.033(5) 0.023(4) 0.002(4) 0.010(4) 0.001(4)
C11 0.039(5) 0.038(5) 0.054(6) -0.004(4) 0.002(4) 0.001(4)
C12 0.050(5) 0.069(6) 0.053(6) -0.014(5) -0.010(5) -0.008(5)
C13 0.049(6) 0.064(6) 0.062(6) -0.015(5) -0.013(5) -0.013(5)
C14 0.048(6) 0.049(6) 0.062(6) -0.003(5) 0.005(5) -0.002(5)
C15 0.041(5) 0.047(6) 0.050(5) 0.006(5) -0.003(4) 0.018(4)
C16 0.028(4) 0.026(5) 0.035(5) 0.003(4) 0.001(4) 0.005(4)
C1B 0.018(4) 0.050(5) 0.030(5) -0.005(4) -0.004(4) -0.001(4)
C2B 0.044(5) 0.039(5) 0.031(5) -0.016(4) 0.004(4) -0.017(4)
C3B 0.028(4) 0.060(5) 0.028(4) -0.030(4) 0.013(4) -0.013(4)
C4B 0.021(3) 0.032(3) 0.022(3) -0.011(3) 0.000(2) -0.005(3)
C5B 0.015(4) 0.029(4) 0.027(4) -0.014(4) 0.000(3) -0.006(3)
C6B 0.027(4) 0.036(4) 0.030(4) -0.020(4) 0.004(3) -0.017(4)
C7B 0.014(4) 0.037(5) 0.022(4) -0.008(4) 0.010(3) 0.007(4)
C8B 0.012(4) 0.032(5) 0.045(5) -0.016(4) -0.001(3) -0.003(3)
C9B 0.026(4) 0.038(5) 0.043(5) -0.006(4) -0.009(4) 0.007(4)
C10B 0.022(3) 0.015(3) 0.015(3) -0.005(2) -0.012(2) 0.003(2)
C11B 0.042(5) 0.036(5) 0.038(5) -0.013(4) 0.001(4) 0.005(4)
C12B 0.032(4) 0.030(5) 0.026(4) -0.003(4) -0.006(4) 0.009(4)
C13B 0.046(5) 0.025(5) 0.031(5) 0.005(4) -0.003(4) -0.011(4)
C14B 0.038(5) 0.034(5) 0.024(4) -0.001(4) 0.010(4) -0.008(4)
C15B 0.028(4) 0.031(5) 0.022(4) 0.002(4) 0.006(4) 0.002(4)
C16B 0.022(4) 0.023(4) 0.020(4) -0.001(4) -0.017(3) 0.008(3)
C1C 0.037(3) 0.043(3) 0.038(3) -0.010(3) 0.007(3) -0.008(3)
C2C 0.037(5) 0.062(6) 0.016(4) -0.004(4) 0.004(4) -0.018(4)
C3C 0.059(5) 0.040(5) 0.050(5) -0.003(4) -0.012(4) -0.012(4)
C4C 0.024(3) 0.019(3) 0.016(3) 0.000(2) 0.000(2) -0.002(2)
C5C 0.012(4) 0.016(4) 0.013(3) -0.002(3) 0.001(3) -0.001(3)
C6C 0.024(4) 0.035(5) 0.012(4) 0.007(4) -0.011(3) -0.001(4)
C7C 0.022(4) 0.046(5) 0.037(5) -0.009(4) -0.006(4) 0.008(4)
C8C 0.025(2) 0.025(2) 0.017(2) -0.0025(18) 0.0033(17) 0.0002(18)
C9C 0.025(2) 0.025(2) 0.017(2) -0.0025(18) 0.0033(17) 0.0002(18)
C10C 0.013(4) 0.025(4) 0.019(4) -0.007(3) -0.003(3) -0.004(3)
C11C 0.028(5) 0.031(5) 0.032(5) -0.004(4) -0.015(4) -0.005(4)
C12C 0.048(5) 0.034(5) 0.035(5) -0.014(4) -0.009(4) -0.005(4)
C13C 0.020(3) 0.016(3) 0.017(3) 0.002(2) -0.007(2) -0.006(2)
C14C 0.024(4) 0.018(4) 0.032(5) 0.009(4) -0.009(4) -0.012(3)
C15C 0.015(6) 0.026(6) 0.021(6) -0.007(4) 0.007(4) -0.009(4)
C16C 0.017(3) 0.019(3) 0.016(3) -0.008(2) -0.004(2) -0.001(2)
C1D 0.034(5) 0.042(5) 0.027(5) -0.007(4) -0.004(4) 0.000(4)
C2D 0.029(5) 0.036(5) 0.033(5) -0.011(4) 0.000(4) -0.009(4)
C3D 0.059(6) 0.036(6) 0.034(5) -0.007(4) 0.003(5) 0.000(5)
C4D 0.051(6) 0.039(5) 0.042(5) -0.017(4) -0.006(4) -0.006(4)
C5D 0.023(4) 0.007(4) 0.009(4) 0.001(3) -0.010(3) -0.001(3)
C6D 0.028(5) 0.030(5) 0.029(5) -0.013(4) 0.015(4) -0.007(4)
C7D 0.040(5) 0.027(5) 0.028(5) -0.006(4) -0.011(4) 0.006(4)
C8D 0.034(5) 0.028(5) 0.051(6) -0.003(4) -0.006(4) -0.005(4)
C9D 0.031(5) 0.035(5) 0.049(5) -0.020(4) 0.001(4) 0.001(4)
C10D 0.020(5) 0.053(5) 0.038(5) -0.026(4) 0.000(4) -0.006(4)
C11D 0.032(5) 0.051(6) 0.029(5) -0.020(4) 0.009(4) -0.008(4)
C12D 0.031(5) 0.060(6) 0.048(5) -0.019(5) 0.003(4) -0.012(4)
C13D 0.045(5) 0.064(6) 0.042(5) -0.019(5) 0.000(4) -0.029(5)
C14D 0.039(5) 0.055(6) 0.040(5) -0.007(5) 0.015(4) -0.007(5)
C15D 0.033(5) 0.037(5) 0.025(5) -0.012(4) 0.000(4) -0.019(4)
C16D 0.024(5) 0.047(5) 0.031(5) -0.020(4) 0.005(4) 0.004(4)
C1E 0.019(3) 0.019(3) 0.013(3) -0.003(2) 0.002(2) -0.004(2)
C2E 0.031(5) 0.049(5) 0.037(5) -0.003(4) 0.013(4) -0.005(4)
C3E 0.050(5) 0.058(5) 0.038(5) -0.020(4) -0.008(4) -0.019(4)
C4E 0.032(4) 0.034(4) 0.014(4) -0.011(3) 0.009(3) -0.027(3)
C5E 0.020(4) 0.020(4) 0.017(4) -0.001(3) -0.005(3) -0.010(3)
C6E 0.025(4) 0.035(5) 0.027(4) -0.013(4) 0.003(4) 0.003(4)
C7E 0.026(4) 0.031(5) 0.020(4) -0.010(4) 0.005(3) 0.003(4)
C8E 0.027(4) 0.043(5) 0.025(4) -0.013(4) 0.013(3) -0.012(4)
C9E 0.025(4) 0.040(5) 0.017(4) -0.009(4) 0.005(4) -0.013(4)
C10E 0.026(5) 0.042(5) 0.035(5) -0.009(4) 0.002(4) -0.004(4)
C11E 0.026(5) 0.036(5) 0.037(5) -0.014(4) -0.001(4) -0.005(4)
C12E 0.052(6) 0.075(7) 0.041(6) -0.025(5) 0.004(5) -0.001(5)
C13E 0.032(5) 0.058(6) 0.033(5) -0.013(4) 0.002(4) -0.026(4)
C14E 0.026(5) 0.046(5) 0.030(5) -0.002(4) -0.006(4) -0.021(4)
C15E 0.042(5) 0.059(6) 0.041(5) -0.007(5) 0.005(4) -0.010(5)
C16E 0.016(4) 0.024(5) 0.022(4) 0.003(4) -0.004(4) -0.010(4)
C1F 0.040(5) 0.044(6) 0.056(6) 0.005(5) 0.014(5) -0.001(4)
C2F 0.025(5) 0.055(6) 0.073(6) -0.003(5) -0.003(4) -0.005(4)
C3F 0.049(5) 0.056(6) 0.061(6) -0.007(5) -0.022(5) -0.010(5)
C4F 0.046(5) 0.050(6) 0.046(5) -0.008(5) -0.003(4) 0.002(4)
C5F 0.022(5) 0.041(5) 0.034(5) -0.003(4) -0.004(4) 0.008(4)
C6F 0.034(5) 0.044(6) 0.054(6) -0.010(5) 0.001(5) 0.011(4)
C7F 0.040(5) 0.043(6) 0.034(5) -0.010(4) -0.005(4) 0.010(4)
C8F 0.042(5) 0.031(5) 0.039(5) 0.001(4) 0.013(4) 0.003(4)
C9F 0.038(5) 0.031(5) 0.027(5) -0.019(4) -0.002(4) -0.007(4)
C10F 0.031(5) 0.038(5) 0.043(5) -0.016(4) -0.005(4) -0.018(4)
C11F 0.041(5) 0.027(5) 0.029(5) -0.012(4) 0.002(4) -0.005(4)
C12F 0.037(5) 0.025(4) 0.039(5) -0.020(4) 0.001(4) -0.017(4)
C13F 0.057(6) 0.057(6) 0.034(5) -0.018(5) 0.020(4) 0.000(5)
C14F 0.036(5) 0.043(5) 0.044(5) -0.009(4) 0.000(4) -0.020(4)
C15F 0.031(5) 0.036(5) 0.042(5) -0.020(4) 0.002(4) -0.022(4)
C16F 0.027(8) 0.031(9) 0.027(8) -0.015(7) 0.000(6) -0.003(6)
C17 0.0860(19) 0.0595(17) 0.0323(14) -0.0086(12) -0.0146(13) -0.0387(15)
C18 0.0584(13) 0.0466(14) 0.0360(12) -0.0052(10) -0.0063(10) -0.0015(11)
C19 0.049(5) 0.052(5) 0.056(5) -0.029(4) 0.001(4) 0.011(4)

loop_
_atom_type_symbol
_atom_type_description
_atom_type_scat_dispersion_real
_atom_type_scat_dispersion_imag
_atom_type_scat_source
C C 0.0033 0.0016 'International Tables Vol C Tables 4.2.6.8 and 6.1.1.4'
H H 0.0000 0.0000 'International Tables Vol C Tables 4.2.6.8 and 6.1.1.4'
N N 0.0061 0.0033 'International Tables Vol C Tables 4.2.6.8 and 6.1.1.4'
O O 0.0106 0.0060 'International Tables Vol C Tables 4.2.6.8 and 6.1.1.4'
F F 0.0171 0.0103 'International Tables Vol C Tables 4.2.6.8 and 6.1.1.4'
S S 0.1246 0.1234 'International Tables Vol C Tables 4.2.6.8 and 6.1.1.4'
Nd Nd -0.1943 3.0179 'International Tables Vol C Tables 4.2.6.8 and 6.1.1.4'

loop_
_geom_angle_atom_site_label_1
_geom_angle_atom_site_label_2
_geom_angle_atom_site_label_3
_geom_angle
_geom_angle_site_symmetry_1
_geom_angle_site_symmetry_3
_geom_angle_publ_flag
O2B Nd1 O2E 98.4(2) . 1_456 ?
O2B Nd1 O1B 159.1(2) . . ?
O2E Nd1 O1B 70.7(2) 1_456 . ?
O2B Nd1 O1C 74.1(2) . . ?
O2E Nd1 O1C 80.7(2) 1_456 . ?
O1B Nd1 O1C 86.4(2) . . ?
O2B Nd1 O1 85.5(2) . . ?
O2E Nd1 O1 72.4(2) 1_456 . ?
O1B Nd1 O1 106.9(2) . . ?
O1C Nd1 O1 143.4(2) . . ?
O2B Nd1 O3 92.4(2) . . ?
O2E Nd1 O3 146.4(2) 1_456 . ?
O1B Nd1 O3 88.3(2) . . ?
O1C Nd1 O3 71.74(19) . . ?
O1 Nd1 O3 140.5(2) . . ?
O2B Nd1 N1B 133.7(2) . . ?
O2E Nd1 N1B 118.2(2) 1_456 . ?
O1B Nd1 N1B 66.2(2) . . ?
O1C Nd1 N1B 135.6(2) . . ?
O1 Nd1 N1B 80.1(2) . . ?
O3 Nd1 N1B 73.1(2) . . ?
O2B Nd1 N2B 67.3(2) . . ?
O2E Nd1 N2B 142.2(3) 1_456 . ?
O1B Nd1 N2B 132.0(2) . . ?
O1C Nd1 N2B 124.1(2) . . ?
O1 Nd1 N2B 71.7(2) . . ?
O3 Nd1 N2B 71.2(2) . . ?
N1B Nd1 N2B 66.4(2) . . ?
O2D Nd2 O1E 71.4(2) . . ?
O2D Nd2 O1D 158.0(2) . . ?
O1E Nd2 O1D 98.8(2) . . ?
O2D Nd2 O2F 108.7(2) . . ?
O1E Nd2 O2F 73.7(2) . . ?
O1D Nd2 O2F 86.3(2) . . ?
O2D Nd2 O2C 84.5(2) . . ?
O1E Nd2 O2C 79.7(2) . . ?
O1D Nd2 O2C 74.2(2) . . ?
O2F Nd2 O2C 144.1(2) . . ?
O2D Nd2 O9 85.4(3) . . ?
O1E Nd2 O9 146.5(2) . . ?
O1D Nd2 O9 94.0(2) . . ?
O2F Nd2 O9 138.3(2) . . ?
O2C Nd2 O9 74.1(2) . . ?
O2D Nd2 N2D 68.6(3) . . ?
O1E Nd2 N2D 117.3(2) . . ?
O1D Nd2 N2D 132.2(2) . . ?
O2F Nd2 N2D 75.9(3) . . ?
O2C Nd2 N2D 139.0(3) . . ?
O9 Nd2 N2D 73.4(3) . . ?
O2D Nd2 N1D 130.8(3) . . ?
O1E Nd2 N1D 141.4(3) . . ?
O1D Nd2 N1D 69.0(3) . . ?
O2F Nd2 N1D 69.2(3) . . ?
O2C Nd2 N1D 127.2(3) . . ?
O9 Nd2 N1D 72.2(3) . . ?
N2D Nd2 N1D 63.3(3) . . ?
O4 S1 O3 121.2(4) . . ?
O4 S1 O5 111.6(4) . . ?
O3 S1 O5 107.9(3) . . ?
O4 S1 C17 110.2(4) . . ?
O3 S1 C17 103.4(3) . . ?
O5 S1 C17 100.2(3) . . ?
O8 S2 O6 120.1(7) . . ?
O8 S2 O7 108.9(6) . . ?
O6 S2 O7 120.4(6) . . ?
O8 S2 C18 103.1(6) . . ?
O6 S2 C18 106.7(6) . . ?
O7 S2 C18 92.1(5) . . ?
C6 O1 Nd1 142.4(5) . . ?
C6 O1 H1A 109.5 . . ?
Nd1 O1 H1A 91.5 . . ?
C16 O2 H2A 109.5 . . ?
S1 O3 Nd1 168.6(4) . . ?
C19 O9 Nd2 127.8(6) . . ?
C19 O9 H9C 109.5 . . ?
Nd2 O9 H9C 100.1 . . ?
C6B O1B Nd1 134.5(4) . . ?
C16B O2B Nd1 145.6(5) . . ?
C6C O1C Nd1 148.3(4) . . ?
C6C O1C H1CA 109.4 . . ?
Nd1 O1C H1CA 90.4 . . ?
C16C O2C Nd2 145.4(5) . . ?
C16C O2C H2CA 109.5 . . ?
Nd2 O2C H2CA 91.2 . . ?
C6D O1D Nd2 139.3(5) . . ?
C16D O2D Nd2 137.9(5) . . ?
C6E O1E Nd2 148.3(5) . . ?
C6E O1E H1EA 109.5 . . ?
Nd2 O1E H1EA 89.3 . . ?
C16E O2E Nd1 143.2(6) . 1_654 ?
C16E O2E H2EA 109.4 . . ?
Nd1 O2E H2EA 95.5 1_654 . ?
C6F O1F H1FA 109.4 . . ?
C16F O2F Nd2 139.4(5) . . ?
C16F O2F H2FA 109.5 . . ?
Nd2 O2F H2FA 92.2 . . ?
C7 N1 C8 129.1(9) . . ?
C10 N2 C9 117.5(9) . . ?
C7B N1B C8B 112.1(7) . . ?
C7B N1B Nd1 134.2(6) . . ?
C8B N1B Nd1 111.3(5) . . ?
C10B N2B C9B 114.8(8) . . ?
C10B N2B Nd1 128.2(6) . . ?
C9B N2B Nd1 115.1(6) . . ?
C7C N1C C8C 120.2(8) . . ?
C10C N2C C9C 129.9(9) . . ?
C7D N1D C8D 114.6(9) . . ?
C7D N1D Nd2 131.1(7) . . ?
C8D N1D Nd2 113.8(7) . . ?
C10D N2D C9D 123.3(9) . . ?
C10D N2D Nd2 122.3(7) . . ?
C9D N2D Nd2 112.9(7) . . ?
C7E N1E C8E 122.6(9) . . ?
C10E N2E C9E 121.1(8) . . ?
C7F N1F C8F 120.5(10) . . ?
C10F N2F C9F 115.8(10) . . ?
C2 C1 C6 120.0 . . ?
C2 C1 H1B 120.0 . . ?
C6 C1 H1B 120.0 . . ?
C3 C2 C1 120.0 . . ?
C3 C2 H2B 120.0 . . ?
C1 C2 H2B 120.0 . . ?
C4 C3 C2 120.0 . . ?
C4 C3 H3A 120.0 . . ?
C2 C3 H3A 120.0 . . ?
C3 C4 C5 120.0 . . ?
C3 C4 H4A 120.0 . . ?
C5 C4 H4A 120.0 . . ?
C7 C5 C6 122.0(7) . . ?
C7 C5 C4 118.0(7) . . ?
C6 C5 C4 120.0 . . ?
O1 C6 C5 121.1(5) . . ?
O1 C6 C1 118.8(5) . . ?
C5 C6 C1 120.0 . . ?
C5 C7 N1 129.6(10) . . ?
C5 C7 H7B 115.2 . . ?
N1 C7 H7B 115.3 . . ?
N1 C8 C9 114.7(8) . . ?
N1 C8 H8B 108.5 . . ?
C9 C8 H8B 108.7 . . ?
N1 C8 H8A 108.6 . . ?
C9 C8 H8A 108.6 . . ?
H8B C8 H8A 107.6 . . ?
N2 C9 C8 111.1(9) . . ?
N2 C9 H9A 109.4 . . ?
C8 C9 H9A 109.4 . . ?
N2 C9 H9B 109.4 . . ?
C8 C9 H9B 109.4 . . ?
H9A C9 H9B 108.0 . . ?
N2 C10 C11 120.7(9) . . ?
N2 C10 H10A 119.7 . . ?
C11 C10 H10A 119.6 . . ?
C12 C11 C16 120.0 . . ?
C12 C11 C10 118.1(5) . . ?
C16 C11 C10 121.8(6) . . ?
C13 C12 C11 120.0 . . ?
C13 C12 H12A 120.0 . . ?
C11 C12 H12A 120.0 . . ?
C14 C13 C12 120.0 . . ?
C14 C13 H13A 120.0 . . ?
C12 C13 H13A 120.0 . . ?
C15 C14 C13 120.0 . . ?
C15 C14 H14A 120.0 . . ?
C13 C14 H14A 120.0 . . ?
C14 C15 C16 120.0 . . ?
C14 C15 H15A 120.0 . . ?
C16 C15 H15A 120.0 . . ?
O2 C16 C15 115.6(5) . . ?
O2 C16 C11 124.4(5) . . ?
C15 C16 C11 120.0 . . ?
C2B C1B C6B 120.0 . . ?
C2B C1B H1BA 120.0 . . ?
C6B C1B H1BA 120.0 . . ?
C1B C2B C3B 120.0 . . ?
C1B C2B H2BA 120.0 . . ?
C3B C2B H2BA 120.0 . . ?
C4B C3B C2B 120.0 . . ?
C4B C3B H3BA 120.0 . . ?
C2B C3B H3BA 120.0 . . ?
C5B C4B C3B 120.0 . . ?
C5B C4B H4BA 120.0 . . ?
C3B C4B H4BA 120.0 . . ?
C6B C5B C4B 120.0 . . ?
C6B C5B C7B 123.8(5) . . ?
C4B C5B C7B 116.2(5) . . ?
O1B C6B C5B 122.8(4) . . ?
O1B C6B C1B 117.2(4) . . ?
C5B C6B C1B 120.0 . . ?
N1B C7B C5B 123.0(8) . . ?
N1B C7B H7BA 118.5 . . ?
C5B C7B H7BA 118.5 . . ?
C9B C8B N1B 113.5(8) . . ?
C9B C8B H8BA 108.8 . . ?
N1B C8B H8BA 108.9 . . ?
C9B C8B H8BB 108.9 . . ?
N1B C8B H8BB 108.8 . . ?
H8BA C8B H8BB 107.7 . . ?
N2B C9B C8B 111.7(8) . . ?
N2B C9B H9BA 109.3 . . ?
C8B C9B H9BA 109.3 . . ?
N2B C9B H9BB 109.2 . . ?
C8B C9B H9BB 109.3 . . ?
H9BA C9B H9BB 107.9 . . ?
N2B C10B C11B 131.2(7) . . ?
N2B C10B H10B 114.4 . . ?
C11B C10B H10B 114.4 . . ?
C12B C11B C16B 120.0 . . ?
C12B C11B C10B 116.3(4) . . ?
C16B C11B C10B 123.0(4) . . ?
C11B C12B C13B 120.0 . . ?
C11B C12B H12B 120.0 . . ?
C13B C12B H12B 120.0 . . ?
C12B C13B C14B 120.0 . . ?
C12B C13B H13B 120.0 . . ?
C14B C13B H13B 120.0 . . ?
C15B C14B C13B 120.0 . . ?
C15B C14B H14B 120.0 . . ?
C13B C14B H14B 120.0 . . ?
C16B C15B C14B 120.0 . . ?
C16B C15B H15D 120.0 . . ?
C14B C15B H15D 120.0 . . ?
O2B C16B C15B 121.3(4) . . ?
O2B C16B C11B 118.7(4) . . ?
C15B C16B C11B 120.0 . . ?
C2C C1C C6C 120.0 . . ?
C2C C1C H1CB 119.9 . . ?
C6C C1C H1CB 120.1 . . ?
C3C C2C C1C 120.0 . . ?
C3C C2C H2CB 120.0 . . ?
C1C C2C H2CB 120.0 . . ?
C2C C3C C4C 120.0 . . ?
C2C C3C H3CA 120.0 . . ?
C4C C3C H3CA 120.0 . . ?
C5C C4C C3C 120.0 . . ?
C5C C4C H4CA 120.0 . . ?
C3C C4C H4CA 120.0 . . ?
C7C C5C C6C 116.8(6) . . ?
C7C C5C C4C 123.1(6) . . ?
C6C C5C C4C 120.0 . . ?
O1C C6C C5C 122.7(4) . . ?
O1C C6C C1C 117.2(4) . . ?
C5C C6C C1C 120.0 . . ?
N1C C7C C5C 125.4(9) . . ?
N1C C7C H7CA 117.3 . . ?
C5C C7C H7CA 117.3 . . ?
N1C C8C C9C 106.4(6) . . ?
N1C C8C H8CA 110.4 . . ?
C9C C8C H8CA 110.4 . . ?
N1C C8C H8CB 110.5 . . ?
C9C C8C H8CB 110.4 . . ?
H8CA C8C H8CB 108.6 . . ?
N2C C9C C8C 111.6(7) . . ?
N2C C9C H9CA 109.3 . . ?
C8C C9C H9CA 109.3 . . ?
N2C C9C H9CB 109.3 . . ?
C8C C9C H9CB 109.3 . . ?
H9CA C9C H9CB 108.0 . . ?
N2C C10C C11C 121.9(8) . . ?
N2C C10C H10F 119.0 . . ?
C11C C10C H10F 119.1 . . ?
C12C C11C C16C 120.0 . . ?
C12C C11C C10C 114.8(5) . . ?
C16C C11C C10C 125.2(5) . . ?
C11C C12C C13C 120.0 . . ?
C11C C12C H12C 120.0 . . ?
C13C C12C H12C 120.0 . . ?
C14C C13C C12C 120.0 . . ?
C14C C13C H13C 120.0 . . ?
C12C C13C H13C 120.0 . . ?
C15C C14C C13C 120.0 . . ?
C15C C14C H14C 120.0 . . ?
C13C C14C H14C 120.0 . . ?
C14C C15C C16C 120.0 . . ?
C14C C15C H15F 120.0 . . ?
C16C C15C H15F 120.0 . . ?
O2C C16C C15C 123.6(4) . . ?
O2C C16C C11C 116.4(4) . . ?
C15C C16C C11C 120.0 . . ?
C2D C1D C6D 120.0 . . ?
C2D C1D H1DA 120.0 . . ?
C6D C1D H1DA 120.0 . . ?
C1D C2D C3D 120.0 . . ?
C1D C2D H2DA 120.0 . . ?
C3D C2D H2DA 120.0 . . ?
C4D C3D C2D 120.0 . . ?
C4D C3D H3DA 120.0 . . ?
C2D C3D H3DA 120.0 . . ?
C3D C4D C5D 120.0 . . ?
C3D C4D H4DA 120.0 . . ?
C5D C4D H4DA 120.0 . . ?
C4D C5D C6D 120.0 . . ?
C4D C5D C7D 110.3(6) . . ?
C6D C5D C7D 129.6(6) . . ?
O1D C6D C5D 125.8(4) . . ?
O1D C6D C1D 114.2(4) . . ?
C5D C6D C1D 120.0 . . ?
N1D C7D C5D 120.9(9) . . ?
N1D C7D H7DA 119.5 . . ?
C5D C7D H7DA 119.5 . . ?
N1D C8D C9D 107.2(9) . . ?
N1D C8D H8DA 110.3 . . ?
C9D C8D H8DA 110.3 . . ?
N1D C8D H8DB 110.2 . . ?
C9D C8D H8DB 110.2 . . ?
H8DA C8D H8DB 108.5 . . ?
N2D C9D C8D 107.9(9) . . ?
N2D C9D H9DA 110.1 . . ?
C8D C9D H9DA 110.2 . . ?
N2D C9D H9DB 110.1 . . ?
C8D C9D H9DB 110.1 . . ?
H9DA C9D H9DB 108.4 . . ?
C11D C10D N2D 131.8(9) . . ?
C11D C10D H10C 114.1 . . ?
N2D C10D H10C 114.1 . . ?
C10D C11D C12D 114.6(6) . . ?
C10D C11D C16D 125.0(6) . . ?
C12D C11D C16D 120.0 . . ?
C13D C12D C11D 120.0 . . ?
C13D C12D H12D 120.0 . . ?
C11D C12D H12D 120.0 . . ?
C12D C13D C14D 120.0 . . ?
C12D C13D H13D 120.0 . . ?
C14D C13D H13D 120.0 . . ?
C13D C14D C15D 120.0 . . ?
C13D C14D H14D 120.0 . . ?
C15D C14D H14D 120.0 . . ?
C16D C15D C14D 120.0 . . ?
C16D C15D H15G 120.0 . . ?
C14D C15D H15G 120.0 . . ?
O2D C16D C15D 121.7(5) . . ?
O2D C16D C11D 118.3(5) . . ?
C15D C16D C11D 120.0 . . ?
C2E C1E C6E 120.0 . . ?
C2E C1E H1EB 120.0 . . ?
C6E C1E H1EB 120.0 . . ?
C3E C2E C1E 120.0 . . ?
C3E C2E H2EB 120.0 . . ?
C1E C2E H2EB 120.0 . . ?
C2E C3E C4E 120.0 . . ?
C2E C3E H3EA 120.0 . . ?
C4E C3E H3EA 120.0 . . ?
C5E C4E C3E 120.0 . . ?
C5E C4E H4EA 120.0 . . ?
C3E C4E H4EA 120.0 . . ?
C4E C5E C6E 120.0 . . ?
C4E C5E C7E 120.8(5) . . ?
C6E C5E C7E 119.2(5) . . ?
O1E C6E C5E 121.6(4) . . ?
O1E C6E C1E 118.4(4) . . ?
C5E C6E C1E 120.0 . . ?
N1E C7E C5E 126.9(9) . . ?
N1E C7E H7EA 116.5 . . ?
C5E C7E H7EA 116.6 . . ?
N1E C8E C9E 108.4(7) . . ?
N1E C8E H8EA 110.0 . . ?
C9E C8E H8EA 110.0 . . ?
N1E C8E H8EB 110.0 . . ?
C9E C8E H8EB 110.0 . . ?
H8EA C8E H8EB 108.4 . . ?
N2E C9E C8E 111.6(7) . . ?
N2E C9E H9EA 109.3 . . ?
C8E C9E H9EA 109.3 . . ?
N2E C9E H9EB 109.3 . . ?
C8E C9E H9EB 109.3 . . ?
H9EA C9E H9EB 108.0 . . ?
N2E C10E C11E 120.0(10) . . ?
N2E C10E H10D 120.0 . . ?
C11E C10E H10D 120.0 . . ?
C12E C11E C16E 120.0 . . ?
C12E C11E C10E 112.7(6) . . ?
C16E C11E C10E 127.2(6) . . ?
C11E C12E C13E 120.0 . . ?
C11E C12E H12F 120.0 . . ?
C13E C12E H12F 120.0 . . ?
C14E C13E C12E 120.0 . . ?
C14E C13E H13E 120.0 . . ?
C12E C13E H13E 120.0 . . ?
C13E C14E C15E 120.0 . . ?
C13E C14E H14F 120.0 . . ?
C15E C14E H14F 120.0 . . ?
C16E C15E C14E 120.0 . . ?
C16E C15E H15H 120.0 . . ?
C14E C15E H15H 120.0 . . ?
O2E C16E C15E 120.3(5) . . ?
O2E C16E C11E 119.4(5) . . ?
C15E C16E C11E 120.0 . . ?
C2F C1F C6F 120.0 . . ?
C2F C1F H1FC 120.0 . . ?
C6F C1F H1FC 120.0 . . ?
C1F C2F C3F 120.0 . . ?
C1F C2F H2FB 120.0 . . ?
C3F C2F H2FB 120.0 . . ?
C2F C3F C4F 120.0 . . ?
C2F C3F H3FA 120.0 . . ?
C4F C3F H3FA 120.0 . . ?
C3F C4F C5F 120.0 . . ?
C3F C4F H4FA 120.0 . . ?
C5F C4F H4FA 120.0 . . ?
C6F C5F C4F 120.0 . . ?
C6F C5F C7F 120.0(7) . . ?
C4F C5F C7F 119.9(7) . . ?
C5F C6F C1F 120.0 . . ?
C5F C6F O1F 119.5(5) . . ?
C1F C6F O1F 120.5(5) . . ?
N1F C7F C5F 124.8(10) . . ?
N1F C7F H7FA 117.5 . . ?
C5F C7F H7FA 117.7 . . ?
N1F C8F C9F 112.1(9) . . ?
N1F C8F H8FA 109.2 . . ?
C9F C8F H8FA 109.2 . . ?
N1F C8F H8FB 109.2 . . ?
C9F C8F H8FB 109.2 . . ?
H8FA C8F H8FB 107.9 . . ?
N2F C9F C8F 104.8(8) . . ?
N2F C9F H9FA 110.8 . . ?
C8F C9F H9FA 110.7 . . ?
N2F C9F H9FB 110.8 . . ?
C8F C9F H9FB 110.7 . . ?
H9FA C9F H9FB 108.9 . . ?
N2F C10F C11F 119.3(10) . . ?
N2F C10F H10E 120.3 . . ?
C11F C10F H10E 120.4 . . ?
C12F C11F C16F 120.0 . . ?
C12F C11F C10F 117.1(6) . . ?
C16F C11F C10F 122.7(6) . . ?
C13F C12F C11F 120.0 . . ?
C13F C12F H12G 120.0 . . ?
C11F C12F H12G 120.0 . . ?
C12F C13F C14F 120.0 . . ?
C12F C13F H13F 120.0 . . ?
C14F C13F H13F 120.0 . . ?
C15F C14F C13F 120.0 . . ?
C15F C14F H14G 120.0 . . ?
C13F C14F H14G 120.0 . . ?
C14F C15F C16F 120.0 . . ?
C14F C15F H15I 120.0 . . ?
C16F C15F H15I 120.0 . . ?
O2F C16F C15F 118.9(5) . . ?
O2F C16F C11F 121.0(5) . . ?
C15F C16F C11F 120.0 . . ?
F2 C17 F3 109.4(5) . . ?
F2 C17 F1 107.1(5) . . ?
F3 C17 F1 104.9(5) . . ?
F2 C17 S1 116.6(4) . . ?
F3 C17 S1 112.6(4) . . ?
F1 C17 S1 105.4(4) . . ?
F6 C18 F5 120.2(13) . . ?
F6 C18 F4 109.5(11) . . ?
F5 C18 F4 110.7(11) . . ?
F6 C18 S2 109.2(10) . . ?
F5 C18 S2 103.0(8) . . ?
F4 C18 S2 102.6(8) . . ?
O9 C19 H19A 109.5 . . ?
O9 C19 H19B 109.5 . . ?
H19A C19 H19B 109.5 . . ?
O9 C19 H19C 109.5 . . ?
H19A C19 H19C 109.5 . . ?
H19B C19 H19C 109.5 . . ?

loop_
_geom_bond_atom_site_label_1
_geom_bond_atom_site_label_2
_geom_bond_distance
_geom_bond_site_symmetry_2
_geom_bond_publ_flag
Nd1 O2B 2.390(7) . ?
Nd1 O2E 2.437(7) 1_456 ?
Nd1 O1B 2.429(6) . ?
Nd1 O1C 2.447(6) . ?
Nd1 O1 2.510(7) . ?
Nd1 O3 2.538(5) . ?
Nd1 N1B 2.672(7) . ?
Nd1 N2B 2.701(7) . ?
Nd2 O2D 2.417(8) . ?
Nd2 O1E 2.428(6) . ?
Nd2 O1D 2.460(7) . ?
Nd2 O2F 2.477(7) . ?
Nd2 O2C 2.489(7) . ?
Nd2 O9 2.642(8) . ?
Nd2 N2D 2.635(8) . ?
Nd2 N1D 2.722(9) . ?
S1 O4 1.383(5) . ?
S1 O3 1.423(5) . ?
S1 O5 1.518(5) . ?
S1 C17 1.766(5) . ?
S2 O8 1.338(10) . ?
S2 O6 1.410(11) . ?
S2 O7 1.433(10) . ?
S2 C18 2.023(13) . ?
F1 C17 1.399(6) . ?
F2 C17 1.282(6) . ?
F3 C17 1.325(6) . ?
F4 C18 1.413(16) . ?
F5 C18 1.379(15) . ?
F6 C18 1.169(16) . ?
O1 C6 1.348(9) . ?
O1 H1A 0.8200 . ?
O2 C16 1.221(10) . ?
O2 H2A 0.8200 . ?
O9 C19 1.516(13) . ?
O9 H9C 0.8200 . ?
O1B C6B 1.347(8) . ?
O2B C16B 1.369(8) . ?
O1C C6C 1.333(8) . ?
O1C H1CA 0.8200 . ?
O2C C16C 1.328(9) . ?
O2C H2CA 0.8200 . ?
O1D C6D 1.342(9) . ?
O2D C16D 1.370(10) . ?
O1E C6E 1.356(8) . ?
O1E H1EA 0.8200 . ?
O2E C16E 1.290(9) . ?
O2E Nd1 2.437(7) 1_654 ?
O2E H2EA 0.8200 . ?
O1F C6F 1.462(10) . ?
O1F H1FA 0.8200 . ?
O2F C16F 1.330(8) . ?
O2F H2FA 0.8200 . ?
N1 C7 1.395(13) . ?
N1 C8 1.430(13) . ?
N2 C10 1.203(14) . ?
N2 C9 1.441(14) . ?
N1B C7B 1.191(11) . ?
N1B C8B 1.510(12) . ?
N2B C10B 1.210(11) . ?
N2B C9B 1.494(12) . ?
N1C C7C 1.304(13) . ?
N1C C8C 1.485(11) . ?
N2C C10C 1.277(12) . ?
N2C C9C 1.432(12) . ?
N1D C7D 1.448(14) . ?
N1D C8D 1.454(14) . ?
N2D C10D 1.424(14) . ?
N2D C9D 1.434(14) . ?
N1E C7E 1.257(13) . ?
N1E C8E 1.481(13) . ?
N2E C10E 1.377(14) . ?
N2E C9E 1.476(13) . ?
N1F C7F 1.344(16) . ?
N1F C8F 1.469(14) . ?
N2F C10F 1.237(14) . ?
N2F C9F 1.511(14) . ?
C1 C2 1.3900 . ?
C1 C6 1.3900 . ?
C1 H1B 0.9300 . ?
C2 C3 1.3900 . ?
C2 H2B 0.9300 . ?
C3 C4 1.3900 . ?
C3 H3A 0.9300 . ?
C4 C5 1.3900 . ?
C4 H4A 0.9300 . ?
C5 C7 1.312(13) . ?
C5 C6 1.3900 . ?
C7 H7B 0.9300 . ?
C8 C9 1.494(13) . ?
C8 H8B 0.9700 . ?
C8 H8A 0.9700 . ?
C9 H9A 0.9700 . ?
C9 H9B 0.9700 . ?
C10 C11 1.485(11) . ?
C10 H10A 0.9300 . ?
C11 C12 1.3900 . ?
C11 C16 1.3900 . ?
C12 C13 1.3900 . ?
C12 H12A 0.9300 . ?
C13 C14 1.3900 . ?
C13 H13A 0.9300 . ?
C14 C15 1.3900 . ?
C14 H14A 0.9300 . ?
C15 C16 1.3900 . ?
C15 H15A 0.9300 . ?
C1B C2B 1.3900 . ?
C1B C6B 1.3900 . ?
C1B H1BA 0.9300 . ?
C2B C3B 1.3900 . ?
C2B H2BA 0.9300 . ?
C3B C4B 1.3900 . ?
C3B H3BA 0.9300 . ?
C4B C5B 1.3900 . ?
C4B H4BA 0.9300 . ?
C5B C6B 1.3900 . ?
C5B C7B 1.526(10) . ?
C7B H7BA 0.9300 . ?
C8B C9B 1.503(14) . ?
C8B H8BA 0.9700 . ?
C8B H8BB 0.9700 . ?
C9B H9BA 0.9700 . ?
C9B H9BB 0.9700 . ?
C10B C11B 1.506(10) . ?
C10B H10B 0.9300 . ?
C11B C12B 1.3900 . ?
C11B C16B 1.3900 . ?
C12B C13B 1.3900 . ?
C12B H12B 0.9300 . ?
C13B C14B 1.3900 . ?
C13B H13B 0.9300 . ?
C14B C15B 1.3900 . ?
C14B H14B 0.9300 . ?
C15B C16B 1.3900 . ?
C15B H15D 0.9300 . ?
C1C C2C 1.3900 . ?
C1C C6C 1.3900 . ?
C1C H1CB 0.9300 . ?
C2C C3C 1.3900 . ?
C2C H2CB 0.9300 . ?
C3C C4C 1.3900 . ?
C3C H3CA 0.9300 . ?
C4C C5C 1.3900 . ?
C4C H4CA 0.9300 . ?
C5C C7C 1.391(12) . ?
C5C C6C 1.3900 . ?
C7C H7CA 0.9300 . ?
C8C C9C 1.521(10) . ?
C8C H8CA 0.9700 . ?
C8C H8CB 0.9700 . ?
C9C H9CA 0.9700 . ?
C9C H9CB 0.9700 . ?
C10C C11C 1.475(10) . ?
C10C H10F 0.9300 . ?
C11C C12C 1.3900 . ?
C11C C16C 1.3900 . ?
C12C C13C 1.3900 . ?
C12C H12C 0.9300 . ?
C13C C14C 1.3900 . ?
C13C H13C 0.9300 . ?
C14C C15C 1.3900 . ?
C14C H14C 0.9300 . ?
C15C C16C 1.3900 . ?
C15C H15F 0.9300 . ?
C1D C2D 1.3900 . ?
C1D C6D 1.3900 . ?
C1D H1DA 0.9300 . ?
C2D C3D 1.3900 . ?
C2D H2DA 0.9300 . ?
C3D C4D 1.3900 . ?
C3D H3DA 0.9300 . ?
C4D C5D 1.3900 . ?
C4D H4DA 0.9300 . ?
C5D C6D 1.3900 . ?
C5D C7D 1.416(12) . ?
C7D H7DA 0.9300 . ?
C8D C9D 1.507(14) . ?
C8D H8DA 0.9700 . ?
C8D H8DB 0.9700 . ?
C9D H9DA 0.9700 . ?
C9D H9DB 0.9700 . ?
C10D C11D 1.373(13) . ?
C10D H10C 0.9300 . ?
C11D C12D 1.3900 . ?
C11D C16D 1.3900 . ?
C12D C13D 1.3900 . ?
C12D H12D 0.9300 . ?
C13D C14D 1.3900 . ?
C13D H13D 0.9300 . ?
C14D C15D 1.3900 . ?
C14D H14D 0.9300 . ?
C15D C16D 1.3900 . ?
C15D H15G 0.9300 . ?
C1E C2E 1.3900 . ?
C1E C6E 1.3900 . ?
C1E H1EB 0.9300 . ?
C2E C3E 1.3900 . ?
C2E H2EB 0.9300 . ?
C3E C4E 1.3900 . ?
C3E H3EA 0.9300 . ?
C4E C5E 1.3900 . ?
C4E H4EA 0.9300 . ?
C5E C6E 1.3900 . ?
C5E C7E 1.437(11) . ?
C7E H7EA 0.9300 . ?
C8E C9E 1.519(11) . ?
C8E H8EA 0.9700 . ?
C8E H8EB 0.9700 . ?
C9E H9EA 0.9700 . ?
C9E H9EB 0.9700 . ?
C10E C11E 1.423(12) . ?
C10E H10D 0.9300 . ?
C11E C12E 1.3900 . ?
C11E C16E 1.3900 . ?
C12E C13E 1.3900 . ?
C12E H12F 0.9300 . ?
C13E C14E 1.3900 . ?
C13E H13E 0.9300 . ?
C14E C15E 1.3900 . ?
C14E H14F 0.9300 . ?
C15E C16E 1.3900 . ?
C15E H15H 0.9300 . ?
C1F C2F 1.3900 . ?
C1F C6F 1.3900 . ?
C1F H1FC 0.9300 . ?
C2F C3F 1.3900 . ?
C2F H2FB 0.9300 . ?
C3F C4F 1.3900 . ?
C3F H3FA 0.9300 . ?
C4F C5F 1.3900 . ?
C4F H4FA 0.9300 . ?
C5F C6F 1.3900 . ?
C5F C7F 1.443(14) . ?
C7F H7FA 0.9300 . ?
C8F C9F 1.559(13) . ?
C8F H8FA 0.9700 . ?
C8F H8FB 0.9700 . ?
C9F H9FA 0.9700 . ?
C9F H9FB 0.9700 . ?
C10F C11F 1.476(12) . ?
C10F H10E 0.9300 . ?
C11F C12F 1.3900 . ?
C11F C16F 1.3900 . ?
C12F C13F 1.3900 . ?
C12F H12G 0.9300 . ?
C13F C14F 1.3900 . ?
C13F H13F 0.9300 . ?
C14F C15F 1.3900 . ?
C14F H14G 0.9300 . ?
C15F C16F 1.3900 . ?
C15F H15I 0.9300 . ?
C19 H19A 0.9600 . ?
C19 H19B 0.9600 . ?
C19 H19C 0.9600 . ?
